data_4345821
loop_
_publ_author_name
'Bernhardt, Eduard'
'Bernhardt-Pitchougina, Vera'
'Jenne, Carsten'

_publ_section_title
;
 Reaction of the Tricyanoborate Dianion [B(CN)3](2-) with HgCl2.
;
_journal_issue 9
_journal_name_full 'Inorganic chemistry'
_journal_page_first 5465
_journal_page_last 5470
_journal_paper_doi 10.1021/acs.inorgchem.7b00541
_journal_volume 56
_journal_year 2017
_chemical_formula_sum 'C54 H40 B2 Hg N6 P2'
_chemical_formula_weight 1057.07
_chemical_name_systematic
;
 ?
;
_space_group_crystal_system triclinic
_space_group_IT_number 2
_space_group_name_Hall '-P 1'
_space_group_name_H-M_alt 'P -1'
_symmetry_space_group_name_Hall '-P 1'
_symmetry_space_group_name_H-M 'P -1'
_atom_sites_solution_hydrogens geom
_audit_creation_method SHELXL-2013
_cell_angle_alpha 101.528(3)
_cell_angle_beta 98.062(2)
_cell_angle_gamma 95.253(2)
_cell_formula_units_Z 1
_cell_length_a 9.3547(3)
_cell_length_b 10.1050(3)
_cell_length_c 13.1185(4)
_cell_measurement_reflns_used 4904
_cell_measurement_temperature 150(2)
_cell_measurement_theta_max 28.0230
_cell_measurement_theta_min 2.8490
_cell_volume 1193.88(7)
_computing_cell_refinement 'CrysAlisPro171.36.24, Oxford Diffraction'
_computing_data_collection 'CrysAlisPro171.36.24, Oxford Diffraction'
_computing_data_reduction 'CrysAlisPro171.36.24, Oxford Diffraction'
_computing_molecular_graphics 'Diamond, v.2.1e (Brandenburg, 2001)'
_computing_structure_refinement 'SHELXL-2013 (Sheldrick, 2013)'
_computing_structure_solution 'SHELXS-97 (Sheldrick, 1997)'
_diffrn_ambient_temperature 150(2)
_diffrn_detector_area_resol_mean 16.2705
_diffrn_measured_fraction_theta_full 0.998
_diffrn_measured_fraction_theta_max 0.841
_diffrn_measurement_device_type 'Gemini E Ultra,Xcalibur,2K*2K EOS CCD detector'
_diffrn_measurement_method '\w scans'
_diffrn_radiation_monochromator graphite
_diffrn_radiation_source 'fine-focus sealed tube Enhanced (Mo)'
_diffrn_radiation_type MoK\a
_diffrn_radiation_wavelength 0.71073
_diffrn_reflns_av_R_equivalents 0.0344
_diffrn_reflns_av_unetI/netI 0.0552
_diffrn_reflns_Laue_measured_fraction_full 0.998
_diffrn_reflns_Laue_measured_fraction_max 0.841
_diffrn_reflns_limit_h_max 12
_diffrn_reflns_limit_h_min -11
_diffrn_reflns_limit_k_max 14
_diffrn_reflns_limit_k_min -11
_diffrn_reflns_limit_l_max 16
_diffrn_reflns_limit_l_min -16
_diffrn_reflns_number 11398
_diffrn_reflns_point_group_measured_fraction_full 0.998
_diffrn_reflns_point_group_measured_fraction_max 0.841
_diffrn_reflns_theta_full 27.100
_diffrn_reflns_theta_max 30.039
_diffrn_reflns_theta_min 2.073
_exptl_absorpt_coefficient_mu 3.333
_exptl_absorpt_correction_T_max 0.911
_exptl_absorpt_correction_T_min 0.384
_exptl_absorpt_correction_type analytical
_exptl_absorpt_process_details
;
CrysAlisPro, Agilent Technologies,
Version 1.171.36.28 (release 01-02-2013 CrysAlis171 .NET)
(compiled Feb  1 2013,16:14:44)
Analytical numeric absorption correction using a multifaceted crystal
            model based on expressions derived by R.C. Clark & J.S. Reid.
(Clark, R. C. & Reid, J. S. (1995). Acta Cryst. A51, 887-897)
;
_exptl_crystal_colour colorless
_exptl_crystal_density_diffrn 1.470
_exptl_crystal_description prism
_exptl_crystal_F_000 526
_exptl_crystal_size_max 0.4032
_exptl_crystal_size_mid 0.1477
_exptl_crystal_size_min 0.0295
_refine_diff_density_max 1.005
_refine_diff_density_min -0.746
_refine_diff_density_rms 0.140
_refine_ls_extinction_method none
_refine_ls_goodness_of_fit_ref 1.069
_refine_ls_hydrogen_treatment constr
_refine_ls_matrix_type full
_refine_ls_number_parameters 295
_refine_ls_number_reflns 5876
_refine_ls_number_restraints 0
_refine_ls_restrained_S_all 1.069
_refine_ls_R_factor_all 0.0549
_refine_ls_R_factor_gt 0.0475
_refine_ls_shift/su_max 0.000
_refine_ls_shift/su_mean 0.000
_refine_ls_structure_factor_coef Fsqd
_refine_ls_weighting_details
;
 w=1/[\s^2^(Fo^2^)+(0.0545P)^2^+1.7084P]
 where P=(Fo^2^+2Fc^2^)/3
;
_refine_ls_weighting_scheme calc
_refine_ls_wR_factor_gt 0.1088
_refine_ls_wR_factor_ref 0.1148
_reflns_Friedel_coverage 0.000
_reflns_number_gt 5418
_reflns_number_total 5876
_reflns_threshold_expression 'I > 2\s(I)'
_cod_data_source_file ic7b00541_si_004.cif
_cod_data_source_block shelxl
_cod_original_cell_volume 1193.88(6)
_cod_database_code 4345821
_shelx_space_group_comment
;
The symmetry employed for this shelxl refinement is uniquely defined
by the following loop, which should always be used as a source of
symmetry information in preference to the above space-group names.
They are only intended as comments.
;
_shelxl_version_number 2013-2

loop_
_space_group_symop_operation_xyz
'x, y, z'
'-x, -y, -z'

loop_
_atom_site_label
_atom_site_type_symbol
_atom_site_fract_x
_atom_site_fract_y
_atom_site_fract_z
_atom_site_U_iso_or_equiv
_atom_site_adp_type
_atom_site_occupancy
_atom_site_site_symmetry_order
_atom_site_calc_flag
_atom_site_refinement_flags_posn
_atom_site_refinement_flags_adp
_atom_site_refinement_flags_occupancy
Hg Hg 0.5000 0.5000 0.5000 0.03559(10) Uani 1 2 d S . P
B B 0.3685(6) 0.5916(6) 0.3842(4) 0.0331(11) Uani 1 1 d . . .
C1 C 0.2125(5) 0.5081(5) 0.3510(3) 0.0298(9) Uani 1 1 d . . .
N1 N 0.0996(5) 0.4451(4) 0.3283(3) 0.0389(9) Uani 1 1 d . . .
C2 C 0.4506(5) 0.5947(5) 0.2889(4) 0.0376(11) Uani 1 1 d . . .
N2 N 0.5096(5) 0.5927(6) 0.2185(4) 0.0578(14) Uani 1 1 d . . .
C3 C 0.3615(5) 0.7369(5) 0.4560(4) 0.0371(11) Uani 1 1 d . . .
N3 N 0.3628(6) 0.8378(5) 0.5134(4) 0.0536(12) Uani 1 1 d . . .
P P 0.06922(11) 0.08189(11) 0.79112(8) 0.0234(2) Uani 1 1 d . . .
C4 C 0.1169(4) 0.1423(5) 0.6783(3) 0.0265(9) Uani 1 1 d . . .
C5 C 0.2070(5) 0.0756(5) 0.6153(4) 0.0351(10) Uani 1 1 d . . .
H5 H 0.2447 -0.0039 0.6301 0.042 Uiso 1 1 calc R U .
C6 C 0.2415(6) 0.1283(6) 0.5286(4) 0.0420(12) Uani 1 1 d . . .
H6 H 0.3032 0.0837 0.4849 0.050 Uiso 1 1 calc R U .
C7 C 0.1882(6) 0.2408(5) 0.5068(4) 0.0387(11) Uani 1 1 d . . .
H7 H 0.2101 0.2727 0.4467 0.046 Uiso 1 1 calc R U .
C8 C 0.1022(6) 0.3101(6) 0.5707(4) 0.0455(13) Uani 1 1 d . . .
H8 H 0.0659 0.3898 0.5551 0.055 Uiso 1 1 calc R U .
C9 C 0.0685(6) 0.2626(6) 0.6586(4) 0.0428(12) Uani 1 1 d . . .
H9 H 0.0128 0.3121 0.7047 0.051 Uiso 1 1 calc R U .
C10 C 0.1059(4) 0.2245(4) 0.9011(3) 0.0247(8) Uani 1 1 d . . .
C11 C 0.0120(5) 0.2468(5) 0.9739(3) 0.0283(9) Uani 1 1 d . . .
H11 H -0.0755 0.1871 0.9651 0.034 Uiso 1 1 calc R U .
C12 C 0.0457(5) 0.3560(5) 1.0596(4) 0.0349(10) Uani 1 1 d . . .
H12 H -0.0190 0.3713 1.1093 0.042 Uiso 1 1 calc R U .
C13 C 0.1736(5) 0.4429(5) 1.0729(4) 0.0351(10) Uani 1 1 d . . .
H13 H 0.1968 0.5176 1.1317 0.042 Uiso 1 1 calc R U .
C14 C 0.2677(5) 0.4206(5) 1.0001(4) 0.0396(11) Uani 1 1 d . . .
H14 H 0.3559 0.4796 1.0099 0.047 Uiso 1 1 calc R U .
C15 C 0.2344(5) 0.3133(5) 0.9135(4) 0.0335(10) Uani 1 1 d . . .
H15 H 0.2980 0.2999 0.8629 0.040 Uiso 1 1 calc R U .
C16 C -0.1214(4) 0.0178(4) 0.7723(3) 0.0252(8) Uani 1 1 d . . .
C17 C -0.1660(5) -0.1092(5) 0.7905(4) 0.0356(11) Uani 1 1 d . . .
H17 H -0.0959 -0.1650 0.8115 0.043 Uiso 1 1 calc R U .
C18 C -0.3131(5) -0.1543(5) 0.7778(4) 0.0399(12) Uani 1 1 d . . .
H18 H -0.3435 -0.2409 0.7907 0.048 Uiso 1 1 calc R U .
C19 C -0.4149(5) -0.0752(6) 0.7468(4) 0.0380(11) Uani 1 1 d . . .
H19 H -0.5155 -0.1074 0.7377 0.046 Uiso 1 1 calc R U .
C20 C -0.3719(5) 0.0510(6) 0.7286(5) 0.0521(15) Uani 1 1 d . . .
H20 H -0.4427 0.1056 0.7068 0.063 Uiso 1 1 calc R U .
C21 C -0.2254(5) 0.0978(6) 0.7422(5) 0.0479(14) Uani 1 1 d . . .
H21 H -0.1958 0.1855 0.7309 0.057 Uiso 1 1 calc R U .
C22 C 0.1750(4) -0.0520(5) 0.8180(4) 0.0293(9) Uani 1 1 d . . .
C23 C 0.1603(5) -0.1740(5) 0.7444(4) 0.0338(10) Uani 1 1 d . . .
H23 H 0.0976 -0.1860 0.6789 0.041 Uiso 1 1 calc R U .
C24 C 0.2383(5) -0.2791(5) 0.7672(5) 0.0437(13) Uani 1 1 d . . .
H24 H 0.2296 -0.3626 0.7170 0.052 Uiso 1 1 calc R U .
C25 C 0.3296(5) -0.2601(6) 0.8649(5) 0.0462(14) Uani 1 1 d . . .
H25 H 0.3826 -0.3313 0.8808 0.055 Uiso 1 1 calc R U .
C26 C 0.3427(5) -0.1410(6) 0.9368(5) 0.0449(13) Uani 1 1 d . . .
H26 H 0.4048 -0.1299 1.0026 0.054 Uiso 1 1 calc R U .
C27 C 0.2666(5) -0.0348(5) 0.9158(4) 0.0337(10) Uani 1 1 d . . .
H27 H 0.2764 0.0483 0.9667 0.040 Uiso 1 1 calc R U .

loop_
_atom_site_aniso_label
_atom_site_aniso_U_11
_atom_site_aniso_U_22
_atom_site_aniso_U_33
_atom_site_aniso_U_23
_atom_site_aniso_U_13
_atom_site_aniso_U_12
Hg 0.03236(15) 0.03774(16) 0.03581(16) 0.00699(11) 0.00425(10) 0.00397(10)
B 0.033(3) 0.038(3) 0.027(3) 0.008(2) 0.000(2) -0.001(2)
C1 0.032(2) 0.035(2) 0.025(2) 0.0107(18) 0.0075(17) 0.0064(19)
N1 0.037(2) 0.042(2) 0.038(2) 0.0102(18) 0.0095(18) 0.0013(18)
C2 0.031(2) 0.045(3) 0.035(3) 0.006(2) 0.006(2) -0.004(2)
N2 0.042(3) 0.079(4) 0.045(3) 0.003(3) 0.016(2) -0.017(2)
C3 0.035(3) 0.039(3) 0.039(3) 0.013(2) 0.006(2) 0.005(2)
N3 0.061(3) 0.046(3) 0.050(3) 0.000(2) 0.007(2) 0.014(2)
P 0.0188(5) 0.0310(6) 0.0218(5) 0.0091(4) 0.0065(4) -0.0020(4)
C4 0.022(2) 0.037(2) 0.022(2) 0.0088(17) 0.0096(15) -0.0011(17)
C5 0.038(3) 0.037(3) 0.035(3) 0.011(2) 0.017(2) 0.003(2)
C6 0.047(3) 0.045(3) 0.036(3) 0.005(2) 0.025(2) -0.001(2)
C7 0.047(3) 0.044(3) 0.026(2) 0.012(2) 0.012(2) -0.006(2)
C8 0.055(3) 0.051(3) 0.043(3) 0.027(3) 0.020(2) 0.012(3)
C9 0.049(3) 0.048(3) 0.043(3) 0.024(2) 0.024(2) 0.012(2)
C10 0.0224(19) 0.030(2) 0.022(2) 0.0107(16) 0.0028(15) -0.0033(16)
C11 0.025(2) 0.034(2) 0.029(2) 0.0125(18) 0.0075(16) -0.0028(17)
C12 0.039(3) 0.040(3) 0.028(2) 0.0090(19) 0.0128(19) 0.003(2)
C13 0.043(3) 0.034(2) 0.026(2) 0.0053(19) 0.0005(19) 0.001(2)
C14 0.035(3) 0.038(3) 0.041(3) 0.011(2) 0.002(2) -0.014(2)
C15 0.025(2) 0.043(3) 0.033(3) 0.012(2) 0.0094(18) -0.0058(19)
C16 0.0204(19) 0.033(2) 0.023(2) 0.0101(17) 0.0060(15) -0.0034(16)
C17 0.028(2) 0.038(3) 0.048(3) 0.019(2) 0.017(2) 0.0026(19)
C18 0.029(2) 0.042(3) 0.054(3) 0.020(2) 0.017(2) -0.004(2)
C19 0.020(2) 0.060(3) 0.035(3) 0.018(2) 0.0057(18) -0.007(2)
C20 0.025(2) 0.064(4) 0.074(4) 0.042(3) -0.005(2) -0.001(2)
C21 0.026(2) 0.047(3) 0.075(4) 0.035(3) -0.002(2) -0.005(2)
C22 0.0180(19) 0.037(2) 0.038(3) 0.0162(19) 0.0117(17) 0.0002(17)
C23 0.021(2) 0.035(2) 0.047(3) 0.011(2) 0.0112(18) -0.0039(17)
C24 0.028(2) 0.034(3) 0.074(4) 0.018(2) 0.021(2) -0.002(2)
C25 0.029(3) 0.047(3) 0.077(4) 0.037(3) 0.022(3) 0.010(2)
C26 0.026(2) 0.071(4) 0.050(3) 0.037(3) 0.010(2) 0.007(2)
C27 0.026(2) 0.045(3) 0.034(3) 0.016(2) 0.0080(18) 0.0010(19)

loop_
_atom_type_symbol
_atom_type_description
_atom_type_scat_dispersion_real
_atom_type_scat_dispersion_imag
_atom_type_scat_source
C C 0.0033 0.0016 'International Tables Vol C Tables 4.2.6.8 and 6.1.1.4'
H H 0.0000 0.0000 'International Tables Vol C Tables 4.2.6.8 and 6.1.1.4'
B B 0.0013 0.0007 'International Tables Vol C Tables 4.2.6.8 and 6.1.1.4'
N N 0.0061 0.0033 'International Tables Vol C Tables 4.2.6.8 and 6.1.1.4'
P P 0.1023 0.0942 'International Tables Vol C Tables 4.2.6.8 and 6.1.1.4'
Hg Hg -2.3894 9.2266 'International Tables Vol C Tables 4.2.6.8 and 6.1.1.4'

loop_
_exptl_crystal_face_index_h
_exptl_crystal_face_index_k
_exptl_crystal_face_index_l
_exptl_crystal_face_perp_dist
_exptl_oxdiff_crystal_face_indexfrac_h
_exptl_oxdiff_crystal_face_indexfrac_k
_exptl_oxdiff_crystal_face_indexfrac_l
_exptl_oxdiff_crystal_face_x
_exptl_oxdiff_crystal_face_y
_exptl_oxdiff_crystal_face_z
0 0 1 0.0148 -0.0048 -0.0018 0.9917 0.0162 0.0508 0.0151
-6 -7 16 0.1021 -5.9835 -7.0421 15.8320 0.8726 0.4681 0.0766
12 -6 -5 0.0718 12.0057 -5.8634 -5.0335 -0.4558 0.1557 -0.8688
-9 4 -12 0.0374 -8.9249 3.9276 -11.8473 0.1080 -0.9232 0.3859
9 -11 -4 0.0919 9.0599 -10.8647 -4.0700 -0.0690 0.0135 -1.0203
2 7 -18 0.1101 2.0159 7.0129 -17.8048 -0.6949 -0.7339 0.0454
-12 -6 4 0.1318 -11.9003 -6.0751 3.9551 0.9508 -0.3736 0.1800
0 0 -1 0.0148 0.0048 0.0018 -0.9917 -0.0162 -0.0508 -0.0151
-10 10 4 0.0911 -10.0458 9.8616 4.0654 0.1641 -0.0686 1.0022
11 8 -4 0.1838 10.8893 8.0569 -3.9381 -0.9835 0.3604 -0.0296
-12 6 5 0.0718 -12.0057 5.8634 5.0335 0.4558 -0.1557 0.8688

loop_
_geom_angle_atom_site_label_1
_geom_angle_atom_site_label_2
_geom_angle_atom_site_label_3
_geom_angle
_geom_angle_site_symmetry_3
B Hg B 180.0 2_666
C2 B C1 112.9(4) .
C2 B C3 114.7(4) .
C1 B C3 110.8(4) .
C2 B Hg 108.7(3) .
C1 B Hg 109.1(3) .
C3 B Hg 99.8(3) .
N1 C1 B 178.4(5) .
N2 C2 B 177.9(6) .
N3 C3 B 174.8(6) .
C10 P C4 107.1(2) .
C10 P C16 108.3(2) .
C4 P C16 111.92(19) .
C10 P C22 110.2(2) .
C4 P C22 110.9(2) .
C16 P C22 108.5(2) .
C5 C4 C9 119.9(4) .
C5 C4 P 121.2(4) .
C9 C4 P 118.8(3) .
C4 C5 C6 118.6(5) .
C4 C5 H5 120.7 .
C6 C5 H5 120.7 .
C7 C6 C5 121.1(5) .
C7 C6 H6 119.4 .
C5 C6 H6 119.4 .
C6 C7 C8 120.7(5) .
C6 C7 H7 119.6 .
C8 C7 H7 119.6 .
C7 C8 C9 119.8(5) .
C7 C8 H8 120.1 .
C9 C8 H8 120.1 .
C4 C9 C8 119.7(5) .
C4 C9 H9 120.1 .
C8 C9 H9 120.1 .
C11 C10 C15 120.0(4) .
C11 C10 P 121.6(3) .
C15 C10 P 118.4(3) .
C10 C11 C12 120.1(4) .
C10 C11 H11 120.0 .
C12 C11 H11 120.0 .
C13 C12 C11 120.1(4) .
C13 C12 H12 120.0 .
C11 C12 H12 120.0 .
C14 C13 C12 119.9(4) .
C14 C13 H13 120.1 .
C12 C13 H13 120.1 .
C15 C14 C13 120.6(4) .
C15 C14 H14 119.7 .
C13 C14 H14 119.7 .
C14 C15 C10 119.4(4) .
C14 C15 H15 120.3 .
C10 C15 H15 120.3 .
C21 C16 C17 119.2(4) .
C21 C16 P 119.7(3) .
C17 C16 P 121.1(3) .
C18 C17 C16 119.8(5) .
C18 C17 H17 120.1 .
C16 C17 H17 120.1 .
C19 C18 C17 120.6(5) .
C19 C18 H18 119.7 .
C17 C18 H18 119.7 .
C18 C19 C20 120.1(4) .
C18 C19 H19 119.9 .
C20 C19 H19 119.9 .
C19 C20 C21 119.8(5) .
C19 C20 H20 120.1 .
C21 C20 H20 120.1 .
C20 C21 C16 120.4(5) .
C20 C21 H21 119.8 .
C16 C21 H21 119.8 .
C23 C22 C27 120.1(5) .
C23 C22 P 120.0(4) .
C27 C22 P 119.9(4) .
C22 C23 C24 119.7(5) .
C22 C23 H23 120.1 .
C24 C23 H23 120.1 .
C23 C24 C25 119.4(5) .
C23 C24 H24 120.3 .
C25 C24 H24 120.3 .
C26 C25 C24 120.6(5) .
C26 C25 H25 119.7 .
C24 C25 H25 119.7 .
C25 C26 C27 121.0(5) .
C25 C26 H26 119.5 .
C27 C26 H26 119.5 .
C26 C27 C22 119.1(5) .
C26 C27 H27 120.4 .
C22 C27 H27 120.4 .

loop_
_geom_bond_atom_site_label_1
_geom_bond_atom_site_label_2
_geom_bond_distance
_geom_bond_site_symmetry_2
Hg B 2.219(5) .
Hg B 2.219(5) 2_666
B C2 1.560(7) .
B C1 1.576(7) .
B C3 1.590(8) .
C1 N1 1.150(6) .
C2 N2 1.138(7) .
C3 N3 1.137(7) .
P C10 1.793(4) .
P C4 1.805(4) .
P C16 1.806(4) .
P C22 1.809(5) .
C4 C5 1.388(6) .
C4 C9 1.394(7) .
C5 C6 1.412(7) .
C5 H5 0.9500 .
C6 C7 1.348(8) .
C6 H6 0.9500 .
C7 C8 1.377(7) .
C7 H7 0.9500 .
C8 C9 1.398(7) .
C8 H8 0.9500 .
C9 H9 0.9500 .
C10 C11 1.385(6) .
C10 C15 1.402(6) .
C11 C12 1.387(7) .
C11 H11 0.9500 .
C12 C13 1.386(7) .
C12 H12 0.9500 .
C13 C14 1.386(7) .
C13 H13 0.9500 .
C14 C15 1.382(7) .
C14 H14 0.9500 .
C15 H15 0.9500 .
C16 C21 1.385(7) .
C16 C17 1.390(6) .
C17 C18 1.385(7) .
C17 H17 0.9500 .
C18 C19 1.368(7) .
C18 H18 0.9500 .
C19 C20 1.378(7) .
C19 H19 0.9500 .
C20 C21 1.384(7) .
C20 H20 0.9500 .
C21 H21 0.9500 .
C22 C23 1.387(7) .
C22 C27 1.410(7) .
C23 C24 1.399(7) .
C23 H23 0.9500 .
C24 C25 1.405(8) .
C24 H24 0.9500 .
C25 C26 1.356(9) .
C25 H25 0.9500 .
C26 C27 1.392(7) .
C26 H26 0.9500 .
C27 H27 0.9500 .
